data_7201455
loop_
_publ_author_name
'Yang, Ai-Hong'
'Quan, Ying-Ping'
'Gao, Hong-Ling'
'Fang, Su-Rong'
'Zhang, Yan-Ping'
'Zhao, Li-Hua'
'Cui, Jian-Zhong'
'Wang, Jian-Hui'
'Shi, Wei'
'Cheng, Peng'

_publ_section_title
;
 ds-Block metal ions catalyzed decarboxylation of
 pyrazine-2,3,5,6-tetracarboxylic acid and the complexes obtained from
 hydrothermal reactions and novel water clusters
;
_journal_issue 12
_journal_name_full CrystEngComm
_journal_page_first 2719
_journal_paper_doi 10.1039/b911939f
_journal_volume 11
_journal_year 2009
_chemical_formula_sum 'C18 H14 Cd N4 O6'
_chemical_formula_weight 494.73
_chemical_name_systematic
;
?
;
_space_group_IT_number 2
_symmetry_cell_setting triclinic
_symmetry_space_group_name_Hall '-P 1'
_symmetry_space_group_name_H-M 'P -1'
_atom_sites_solution_hydrogens geom
_atom_sites_solution_primary direct
_atom_sites_solution_secondary difmap
_audit_creation_method SHELXL-97
_cell_angle_alpha 104.08(3)
_cell_angle_beta 102.11(3)
_cell_angle_gamma 93.61(3)
_cell_formula_units_Z 2
_cell_length_a 7.7443(15)
_cell_length_b 10.237(2)
_cell_length_c 11.806(2)
_cell_measurement_reflns_used 2291
_cell_measurement_temperature 113(2)
_cell_measurement_theta_max 27.888
_cell_measurement_theta_min 2.372
_cell_volume 881.2(3)
_computing_cell_refinement crystalclear
_computing_data_collection crystalclear
_computing_data_reduction crystalclear
_computing_molecular_graphics 'Bruker SHELXTL'
_computing_publication_material 'Bruker SHELXTL'
_computing_structure_refinement 'SHELXL-97 (Sheldrick, 1997)'
_computing_structure_solution 'SHELXS-97 (Sheldrick, 1990)'
_diffrn_ambient_temperature 113(2)
_diffrn_measured_fraction_theta_full 0.981
_diffrn_measured_fraction_theta_max 0.981
_diffrn_measurement_device_type 'rigaku saturn'
_diffrn_measurement_method '\w scans'
_diffrn_radiation_monochromator confocal
_diffrn_radiation_source 'rotating anode'
_diffrn_radiation_type MoK\a
_diffrn_radiation_wavelength 0.71073
_diffrn_reflns_av_R_equivalents 0.0346
_diffrn_reflns_av_sigmaI/netI 0.0582
_diffrn_reflns_limit_h_max 9
_diffrn_reflns_limit_h_min -9
_diffrn_reflns_limit_k_max 12
_diffrn_reflns_limit_k_min -12
_diffrn_reflns_limit_l_max 14
_diffrn_reflns_limit_l_min -13
_diffrn_reflns_number 6635
_diffrn_reflns_theta_full 25.02
_diffrn_reflns_theta_max 25.02
_diffrn_reflns_theta_min 2.37
_diffrn_standards_decay_% 0
_diffrn_standards_interval_count 0
_diffrn_standards_interval_time 0
_diffrn_standards_number 0
_exptl_absorpt_coefficient_mu 1.287
_exptl_absorpt_correction_T_max 0.9041
_exptl_absorpt_correction_T_min 0.8609
_exptl_absorpt_correction_type multi-scan
_exptl_absorpt_process_details crystalclear
_exptl_crystal_colour colorless
_exptl_crystal_density_diffrn 1.865
_exptl_crystal_density_method 'not measured'
_exptl_crystal_description block
_exptl_crystal_F_000 492
_exptl_crystal_size_max 0.12
_exptl_crystal_size_mid 0.10
_exptl_crystal_size_min 0.08
_refine_diff_density_max 0.743
_refine_diff_density_min -1.397
_refine_diff_density_rms 0.177
_refine_ls_extinction_coef 0.019(3)
_refine_ls_extinction_expression Fc^*^=kFc[1+0.001xFc^2^\l^3^/sin(2\q)]^-1/4^
_refine_ls_extinction_method SHELXL
_refine_ls_goodness_of_fit_ref 1.116
_refine_ls_hydrogen_treatment constr
_refine_ls_matrix_type full
_refine_ls_number_parameters 263
_refine_ls_number_reflns 3056
_refine_ls_number_restraints 6
_refine_ls_restrained_S_all 1.115
_refine_ls_R_factor_all 0.0430
_refine_ls_R_factor_gt 0.0339
_refine_ls_shift/su_max 0.000
_refine_ls_shift/su_mean 0.000
_refine_ls_structure_factor_coef Fsqd
_refine_ls_weighting_details 'calc w=1/[\s^2^(Fo^2^)+(0.0911P)^2^+0.0000P] where P=(Fo^2^+2Fc^2^)/3'
_refine_ls_weighting_scheme calc
_refine_ls_wR_factor_gt 0.0935
_refine_ls_wR_factor_ref 0.1383
_reflns_number_gt 2597
_reflns_number_total 3056
_reflns_threshold_expression >2sigma(I)
_cod_data_source_file b911939f.txt
_cod_data_source_block r071029e
_cod_depositor_comments
;
The following automatic conversions were performed:
'_symmetry_cell_setting' value 'Triclinic' changed to 'triclinic'
according to '/home/saulius/struct/CIF-dictionaries/cif_core.dic'
dictionary named 'cif_core.dic' version 2.4.1 from
2010-06-29.

'_exptl_absorpt_correction_type' value 'MULTI-SCAN' changed
to 'multi-scan' according to
'/home/saulius/struct/CIF-dictionaries/cif_core.dic' dictionary named
'cif_core.dic' version 2.4.1 from
2010-06-29.

'_refine_ls_hydrogen_treatment' value 'CONSTR' changed to
'constr' according to '/home/saulius/struct/CIF-dictionaries/cif_core.dic'
dictionary named 'cif_core.dic' version 2.4.1 from 2010-06-29.

Automatic conversion script
Id: cif_fix_enum 1527 2010-12-29 10:47:43Z saulius 
;
_cod_original_sg_symbol_H-M P-1
_cod_database_code 7201455

loop_
_symmetry_equiv_pos_as_xyz
'x, y, z'
'-x, -y, -z'

loop_
_atom_site_label
_atom_site_type_symbol
_atom_site_fract_x
_atom_site_fract_y
_atom_site_fract_z
_atom_site_U_iso_or_equiv
_atom_site_adp_type
_atom_site_occupancy
_atom_site_symmetry_multiplicity
_atom_site_calc_flag
_atom_site_refinement_flags
_atom_site_disorder_assembly
_atom_site_disorder_group
Cd1 Cd 0.31534(4) 0.82946(3) 0.10868(3) 0.0151(2) Uani 1 1 d . . .
O1 O 0.2939(5) 0.5880(4) 0.1054(3) 0.0221(9) Uani 1 1 d . . .
O2 O 0.2014(5) 0.3745(4) -0.0040(4) 0.0217(9) Uani 1 1 d . . .
O3 O 0.2233(5) 0.9559(3) -0.0430(3) 0.0180(8) Uani 1 1 d . . .
O4 O 0.0879(5) 0.9407(3) -0.2352(3) 0.0197(8) Uani 1 1 d . . .
O5 O 0.0455(5) 0.8247(4) 0.1598(3) 0.0164(8) Uani 1 1 d D . .
H5A H 0.0049 0.8997 0.1806 0.020 Uiso 1 1 d RD . .
H5B H -0.0294 0.7537 0.1334 0.020 Uiso 1 1 d RD . .
O6 O 0.5613(5) 0.8161(4) 0.0273(4) 0.0236(9) Uani 1 1 d D . .
H6A H 0.6140 0.7489 0.0396 0.028 Uiso 1 1 d RD . .
H6B H 0.6255 0.8921 0.0431 0.028 Uiso 1 1 d RD . .
N1 N 0.1779(5) 0.6868(4) -0.0818(4) 0.0131(9) Uani 1 1 d . . .
N2 N 0.0346(6) 0.5179(4) -0.3108(4) 0.0225(11) Uani 1 1 d . . .
N3 N 0.5252(6) 0.8408(4) 0.2900(4) 0.0180(10) Uani 1 1 d . . .
N4 N 0.3871(5) 1.0599(4) 0.2269(4) 0.0149(10) Uani 1 1 d . . .
C1 C 0.2235(7) 0.5002(5) 0.0084(5) 0.0196(12) Uani 1 1 d . . .
C2 C 0.1582(6) 0.5517(5) -0.1011(5) 0.0129(11) Uani 1 1 d . . .
C3 C 0.0842(7) 0.4690(5) -0.2159(5) 0.0207(12) Uani 1 1 d . . .
H3 H 0.0687 0.3755 -0.2267 0.025 Uiso 1 1 calc R . .
C4 C 0.0551(7) 0.6523(5) -0.2909(5) 0.0209(12) Uani 1 1 d . . .
H4 H 0.0217 0.6903 -0.3551 0.025 Uiso 1 1 calc R . .
C5 C 0.1259(6) 0.7381(5) -0.1757(4) 0.0141(11) Uani 1 1 d . . .
C6 C 0.1485(7) 0.8914(5) -0.1487(5) 0.0155(11) Uani 1 1 d . . .
C7 C 0.5908(7) 0.7337(6) 0.3191(5) 0.0195(12) Uani 1 1 d . . .
H7 H 0.5463 0.6478 0.2690 0.023 Uiso 1 1 calc R . .
C8 C 0.7254(8) 0.7453(6) 0.4230(6) 0.0286(14) Uani 1 1 d . . .
H8 H 0.7687 0.6678 0.4401 0.034 Uiso 1 1 calc R . .
C9 C 0.7933(7) 0.8714(6) 0.4995(5) 0.0215(12) Uani 1 1 d . . .
H9 H 0.8797 0.8803 0.5697 0.026 Uiso 1 1 calc R . .
C10 C 0.7272(7) 0.9869(6) 0.4676(4) 0.0167(11) Uani 1 1 d . . .
C11 C 0.7910(7) 1.1225(6) 0.5380(5) 0.0233(13) Uani 1 1 d . . .
H11 H 0.8783 1.1361 0.6085 0.028 Uiso 1 1 calc R . .
C12 C 0.7291(8) 1.2308(6) 0.5059(5) 0.0294(15) Uani 1 1 d . . .
H12 H 0.7758 1.3176 0.5531 0.035 Uiso 1 1 calc R . .
C13 C 0.5910(7) 1.2138(5) 0.3989(5) 0.0204(12) Uani 1 1 d . . .
C14 C 0.5190(7) 1.3242(6) 0.3637(5) 0.0250(13) Uani 1 1 d . . .
H14 H 0.5641 1.4125 0.4078 0.030 Uiso 1 1 calc R . .
C15 C 0.3833(8) 1.3012(5) 0.2648(5) 0.0243(13) Uani 1 1 d . . .
H15 H 0.3338 1.3734 0.2409 0.029 Uiso 1 1 calc R . .
C16 C 0.3185(7) 1.1668(5) 0.1990(5) 0.0206(12) Uani 1 1 d . . .
H16 H 0.2231 1.1521 0.1329 0.025 Uiso 1 1 calc R . .
C17 C 0.5197(6) 1.0820(5) 0.3255(5) 0.0163(11) Uani 1 1 d . . .
C18 C 0.5943(6) 0.9658(5) 0.3624(4) 0.0159(11) Uani 1 1 d . . .

loop_
_atom_site_aniso_label
_atom_site_aniso_U_11
_atom_site_aniso_U_22
_atom_site_aniso_U_33
_atom_site_aniso_U_23
_atom_site_aniso_U_13
_atom_site_aniso_U_12
Cd1 0.0143(3) 0.0108(3) 0.0179(3) 0.00210(18) 0.00155(18) -0.00018(17)
O1 0.025(2) 0.0142(19) 0.022(2) 0.0061(16) -0.0066(17) 0.0024(16)
O2 0.025(2) 0.0097(18) 0.029(2) 0.0036(16) 0.0071(18) 0.0002(16)
O3 0.0239(19) 0.0125(18) 0.0140(19) 0.0016(15) -0.0003(16) 0.0001(15)
O4 0.029(2) 0.0130(18) 0.017(2) 0.0006(16) 0.0070(17) 0.0034(16)
O5 0.0163(18) 0.0129(18) 0.0191(19) 0.0055(15) 0.0003(15) 0.0018(15)
O6 0.0205(19) 0.0116(18) 0.042(3) 0.0071(17) 0.0149(19) 0.0012(15)
N1 0.010(2) 0.014(2) 0.014(2) 0.0026(18) 0.0007(17) 0.0005(18)
N2 0.030(3) 0.014(2) 0.021(3) 0.004(2) 0.000(2) -0.002(2)
N3 0.014(2) 0.017(2) 0.020(2) 0.0005(19) 0.0020(19) -0.0009(18)
N4 0.015(2) 0.020(2) 0.008(2) 0.0035(18) -0.0012(18) -0.0010(18)
C1 0.013(3) 0.010(3) 0.034(3) 0.001(2) 0.008(2) 0.000(2)
C2 0.007(2) 0.013(2) 0.015(3) 0.002(2) -0.002(2) 0.000(2)
C3 0.021(3) 0.015(3) 0.023(3) 0.004(2) -0.001(2) 0.001(2)
C4 0.019(3) 0.022(3) 0.020(3) 0.007(2) -0.001(2) 0.002(2)
C5 0.012(2) 0.014(3) 0.011(3) -0.003(2) 0.002(2) -0.002(2)
C6 0.019(3) 0.013(3) 0.017(3) 0.004(2) 0.009(2) 0.002(2)
C7 0.017(3) 0.028(3) 0.008(3) 0.003(2) -0.007(2) 0.003(2)
C8 0.028(3) 0.025(3) 0.040(4) 0.012(3) 0.017(3) 0.008(3)
C9 0.016(3) 0.035(3) 0.015(3) 0.009(2) 0.005(2) 0.004(2)
C10 0.015(2) 0.030(3) 0.005(2) 0.006(2) 0.001(2) 0.003(2)
C11 0.024(3) 0.031(3) 0.006(2) -0.009(2) 0.001(2) -0.007(2)
C12 0.036(3) 0.017(3) 0.030(3) -0.010(3) 0.018(3) -0.008(3)
C13 0.017(3) 0.020(3) 0.020(3) -0.004(2) 0.009(2) -0.005(2)
C14 0.027(3) 0.020(3) 0.025(3) -0.003(2) 0.013(3) -0.005(2)
C15 0.029(3) 0.015(3) 0.031(3) 0.005(2) 0.012(3) 0.002(2)
C16 0.017(3) 0.020(3) 0.026(3) 0.007(2) 0.006(2) 0.003(2)
C17 0.012(2) 0.022(3) 0.015(3) 0.004(2) 0.005(2) 0.000(2)
C18 0.010(2) 0.027(3) 0.009(3) 0.004(2) 0.000(2) -0.001(2)

loop_
_atom_type_symbol
_atom_type_description
_atom_type_scat_dispersion_real
_atom_type_scat_dispersion_imag
_atom_type_scat_source
C C 0.0033 0.0016 'International Tables Vol C Tables 4.2.6.8 and 6.1.1.4'
H H 0.0000 0.0000 'International Tables Vol C Tables 4.2.6.8 and 6.1.1.4'
N N 0.0061 0.0033 'International Tables Vol C Tables 4.2.6.8 and 6.1.1.4'
O O 0.0106 0.0060 'International Tables Vol C Tables 4.2.6.8 and 6.1.1.4'
Cd Cd -0.8075 1.2024 'International Tables Vol C Tables 4.2.6.8 and 6.1.1.4'

loop_
_geom_angle_atom_site_label_1
_geom_angle_atom_site_label_2
_geom_angle_atom_site_label_3
_geom_angle
_geom_angle_site_symmetry_1
_geom_angle_site_symmetry_3
_geom_angle_publ_flag
O5 Cd1 O6 170.93(12) . . ?
O5 Cd1 N1 89.15(13) . . ?
O6 Cd1 N1 81.86(14) . . ?
O5 Cd1 N3 104.35(14) . . ?
O6 Cd1 N3 83.77(15) . . ?
N1 Cd1 N3 143.56(15) . . ?
O5 Cd1 N4 89.06(14) . . ?
O6 Cd1 N4 97.62(14) . . ?
N1 Cd1 N4 144.95(14) . . ?
N3 Cd1 N4 70.17(15) . . ?
O5 Cd1 O1 85.06(13) . . ?
O6 Cd1 O1 92.48(13) . . ?
N1 Cd1 O1 67.19(13) . . ?
N3 Cd1 O1 80.22(14) . . ?
N4 Cd1 O1 147.32(14) . . ?
O5 Cd1 O3 93.96(12) . . ?
O6 Cd1 O3 81.52(13) . . ?
N1 Cd1 O3 67.16(12) . . ?
N3 Cd1 O3 142.69(13) . . ?
N4 Cd1 O3 78.06(13) . . ?
O1 Cd1 O3 134.35(12) . . ?
C1 O1 Cd1 119.4(3) . . ?
C6 O3 Cd1 119.2(3) . . ?
Cd1 O5 H5A 117.7 . . ?
Cd1 O5 H5B 120.9 . . ?
H5A O5 H5B 117.0 . . ?
Cd1 O6 H6A 110.5 . . ?
Cd1 O6 H6B 113.5 . . ?
H6A O6 H6B 117.3 . . ?
C5 N1 C2 118.0(4) . . ?
C5 N1 Cd1 120.8(3) . . ?
C2 N1 Cd1 121.1(3) . . ?
C3 N2 C4 116.7(5) . . ?
C7 N3 C18 118.2(5) . . ?
C7 N3 Cd1 123.9(3) . . ?
C18 N3 Cd1 117.6(3) . . ?
C16 N4 C17 117.9(5) . . ?
C16 N4 Cd1 126.2(3) . . ?
C17 N4 Cd1 115.6(3) . . ?
O2 C1 O1 125.3(5) . . ?
O2 C1 C2 117.8(5) . . ?
O1 C1 C2 117.0(4) . . ?
N1 C2 C3 120.1(5) . . ?
N1 C2 C1 115.3(4) . . ?
C3 C2 C1 124.5(5) . . ?
N2 C3 C2 122.8(5) . . ?
N2 C3 H3 118.6 . . ?
C2 C3 H3 118.6 . . ?
N2 C4 C5 121.7(5) . . ?
N2 C4 H4 119.2 . . ?
C5 C4 H4 119.2 . . ?
N1 C5 C4 120.7(5) . . ?
N1 C5 C6 115.9(4) . . ?
C4 C5 C6 123.4(5) . . ?
O3 C6 O4 127.0(5) . . ?
O3 C6 C5 116.8(5) . . ?
O4 C6 C5 116.2(4) . . ?
N3 C7 C8 122.4(5) . . ?
N3 C7 H7 118.8 . . ?
C8 C7 H7 118.8 . . ?
C9 C8 C7 120.1(5) . . ?
C9 C8 H8 119.9 . . ?
C7 C8 H8 119.9 . . ?
C8 C9 C10 117.9(5) . . ?
C8 C9 H9 121.1 . . ?
C10 C9 H9 121.1 . . ?
C18 C10 C9 118.0(5) . . ?
C18 C10 C11 119.1(5) . . ?
C9 C10 C11 122.9(5) . . ?
C12 C11 C10 122.2(5) . . ?
C12 C11 H11 118.9 . . ?
C10 C11 H11 118.9 . . ?
C11 C12 C13 120.6(5) . . ?
C11 C12 H12 119.7 . . ?
C13 C12 H12 119.7 . . ?
C14 C13 C17 117.2(5) . . ?
C14 C13 C12 122.4(5) . . ?
C17 C13 C12 120.3(5) . . ?
C15 C14 C13 119.6(5) . . ?
C15 C14 H14 120.2 . . ?
C13 C14 H14 120.2 . . ?
C14 C15 C16 119.1(5) . . ?
C14 C15 H15 120.4 . . ?
C16 C15 H15 120.4 . . ?
N4 C16 C15 123.1(5) . . ?
N4 C16 H16 118.4 . . ?
C15 C16 H16 118.4 . . ?
N4 C17 C13 122.9(5) . . ?
N4 C17 C18 119.6(5) . . ?
C13 C17 C18 117.5(5) . . ?
N3 C18 C10 123.3(5) . . ?
N3 C18 C17 116.3(4) . . ?
C10 C18 C17 120.3(5) . . ?

loop_
_geom_bond_atom_site_label_1
_geom_bond_atom_site_label_2
_geom_bond_distance
_geom_bond_site_symmetry_2
_geom_bond_publ_flag
Cd1 O5 2.294(4) . ?
Cd1 O6 2.304(4) . ?
Cd1 N1 2.351(4) . ?
Cd1 N3 2.374(4) . ?
Cd1 N4 2.393(4) . ?
Cd1 O1 2.458(3) . ?
Cd1 O3 2.469(4) . ?
O1 C1 1.261(6) . ?
O2 C1 1.256(6) . ?
O3 C6 1.255(6) . ?
O4 C6 1.264(6) . ?
O5 H5A 0.8485 . ?
O5 H5B 0.8500 . ?
O6 H6A 0.8491 . ?
O6 H6B 0.8533 . ?
N1 C5 1.337(6) . ?
N1 C2 1.339(6) . ?
N2 C3 1.331(7) . ?
N2 C4 1.332(7) . ?
N3 C7 1.326(7) . ?
N3 C18 1.357(7) . ?
N4 C16 1.328(7) . ?
N4 C17 1.342(6) . ?
C1 C2 1.515(8) . ?
C2 C3 1.392(7) . ?
C3 H3 0.9300 . ?
C4 C5 1.403(7) . ?
C4 H4 0.9300 . ?
C5 C6 1.515(7) . ?
C7 C8 1.408(8) . ?
C7 H7 0.9300 . ?
C8 C9 1.381(8) . ?
C8 H8 0.9300 . ?
C9 C10 1.419(7) . ?
C9 H9 0.9300 . ?
C10 C18 1.398(7) . ?
C10 C11 1.429(7) . ?
C11 C12 1.341(8) . ?
C11 H11 0.9300 . ?
C12 C13 1.439(8) . ?
C12 H12 0.9300 . ?
C13 C14 1.404(8) . ?
C13 C17 1.419(7) . ?
C14 C15 1.358(8) . ?
C14 H14 0.9300 . ?
C15 C16 1.406(8) . ?
C15 H15 0.9300 . ?
C16 H16 0.9300 . ?
C17 C18 1.474(7) . ?

loop_
_geom_torsion_atom_site_label_1
_geom_torsion_atom_site_label_2
_geom_torsion_atom_site_label_3
_geom_torsion_atom_site_label_4
_geom_torsion
_geom_torsion_site_symmetry_1
_geom_torsion_site_symmetry_2
_geom_torsion_site_symmetry_3
_geom_torsion_site_symmetry_4
_geom_torsion_publ_flag
O5 Cd1 O1 C1 91.5(4) . . . . ?
O6 Cd1 O1 C1 -79.8(4) . . . . ?
N1 Cd1 O1 C1 0.3(4) . . . . ?
N3 Cd1 O1 C1 -163.0(4) . . . . ?
N4 Cd1 O1 C1 171.9(3) . . . . ?
O3 Cd1 O1 C1 0.7(5) . . . . ?
O5 Cd1 O3 C6 -87.5(4) . . . . ?
O6 Cd1 O3 C6 84.5(4) . . . . ?
N1 Cd1 O3 C6 -0.1(4) . . . . ?
N3 Cd1 O3 C6 152.4(3) . . . . ?
N4 Cd1 O3 C6 -175.7(4) . . . . ?
O1 Cd1 O3 C6 -0.6(4) . . . . ?
O5 Cd1 N1 C5 97.2(4) . . . . ?
O6 Cd1 N1 C5 -81.6(4) . . . . ?
N3 Cd1 N1 C5 -149.4(3) . . . . ?
N4 Cd1 N1 C5 10.1(5) . . . . ?
O1 Cd1 N1 C5 -177.8(4) . . . . ?
O3 Cd1 N1 C5 2.6(3) . . . . ?
O5 Cd1 N1 C2 -86.4(4) . . . . ?
O6 Cd1 N1 C2 94.7(4) . . . . ?
N3 Cd1 N1 C2 27.0(5) . . . . ?
N4 Cd1 N1 C2 -173.6(3) . . . . ?
O1 Cd1 N1 C2 -1.4(3) . . . . ?
O3 Cd1 N1 C2 178.9(4) . . . . ?
O5 Cd1 N3 C7 96.4(4) . . . . ?
O6 Cd1 N3 C7 -79.5(4) . . . . ?
N1 Cd1 N3 C7 -12.3(5) . . . . ?
N4 Cd1 N3 C7 -179.9(4) . . . . ?
O1 Cd1 N3 C7 14.1(4) . . . . ?
O3 Cd1 N3 C7 -146.7(4) . . . . ?
O5 Cd1 N3 C18 -90.2(4) . . . . ?
O6 Cd1 N3 C18 93.9(4) . . . . ?
N1 Cd1 N3 C18 161.1(3) . . . . ?
N4 Cd1 N3 C18 -6.5(3) . . . . ?
O1 Cd1 N3 C18 -172.5(4) . . . . ?
O3 Cd1 N3 C18 26.8(5) . . . . ?
O5 Cd1 N4 C16 -72.7(4) . . . . ?
O6 Cd1 N4 C16 101.1(4) . . . . ?
N1 Cd1 N4 C16 14.4(5) . . . . ?
N3 Cd1 N4 C16 -178.4(4) . . . . ?
O1 Cd1 N4 C16 -152.1(4) . . . . ?
O3 Cd1 N4 C16 21.5(4) . . . . ?
O5 Cd1 N4 C17 113.0(3) . . . . ?
O6 Cd1 N4 C17 -73.2(4) . . . . ?
N1 Cd1 N4 C17 -159.8(3) . . . . ?
N3 Cd1 N4 C17 7.3(3) . . . . ?
O1 Cd1 N4 C17 33.6(5) . . . . ?
O3 Cd1 N4 C17 -152.8(4) . . . . ?
Cd1 O1 C1 O2 -178.3(4) . . . . ?
Cd1 O1 C1 C2 0.7(6) . . . . ?
C5 N1 C2 C3 -0.5(7) . . . . ?
Cd1 N1 C2 C3 -176.9(4) . . . . ?
C5 N1 C2 C1 178.7(4) . . . . ?
Cd1 N1 C2 C1 2.3(6) . . . . ?
O2 C1 C2 N1 177.2(4) . . . . ?
O1 C1 C2 N1 -1.9(7) . . . . ?
O2 C1 C2 C3 -3.7(8) . . . . ?
O1 C1 C2 C3 177.2(5) . . . . ?
C4 N2 C3 C2 -1.6(8) . . . . ?
N1 C2 C3 N2 1.8(8) . . . . ?
C1 C2 C3 N2 -177.3(5) . . . . ?
C3 N2 C4 C5 0.2(8) . . . . ?
C2 N1 C5 C4 -0.9(7) . . . . ?
Cd1 N1 C5 C4 175.6(4) . . . . ?
C2 N1 C5 C6 179.1(4) . . . . ?
Cd1 N1 C5 C6 -4.5(6) . . . . ?
N2 C4 C5 N1 1.1(8) . . . . ?
N2 C4 C5 C6 -178.9(5) . . . . ?
Cd1 O3 C6 O4 177.2(4) . . . . ?
Cd1 O3 C6 C5 -1.9(6) . . . . ?
N1 C5 C6 O3 4.2(7) . . . . ?
C4 C5 C6 O3 -175.9(5) . . . . ?
N1 C5 C6 O4 -175.1(4) . . . . ?
C4 C5 C6 O4 4.9(7) . . . . ?
C18 N3 C7 C8 1.5(8) . . . . ?
Cd1 N3 C7 C8 174.9(4) . . . . ?
N3 C7 C8 C9 0.5(8) . . . . ?
C7 C8 C9 C10 -2.0(8) . . . . ?
C8 C9 C10 C18 1.6(7) . . . . ?
C8 C9 C10 C11 -178.2(5) . . . . ?
C18 C10 C11 C12 -0.8(8) . . . . ?
C9 C10 C11 C12 179.0(5) . . . . ?
C10 C11 C12 C13 1.5(8) . . . . ?
C11 C12 C13 C14 178.3(5) . . . . ?
C11 C12 C13 C17 -0.6(8) . . . . ?
C17 C13 C14 C15 1.9(8) . . . . ?
C12 C13 C14 C15 -177.0(5) . . . . ?
C13 C14 C15 C16 -0.5(8) . . . . ?
C17 N4 C16 C15 2.8(8) . . . . ?
Cd1 N4 C16 C15 -171.4(4) . . . . ?
C14 C15 C16 N4 -1.9(8) . . . . ?
C16 N4 C17 C13 -1.3(7) . . . . ?
Cd1 N4 C17 C13 173.5(4) . . . . ?
C16 N4 C17 C18 177.4(5) . . . . ?
Cd1 N4 C17 C18 -7.8(6) . . . . ?
C14 C13 C17 N4 -1.0(8) . . . . ?
C12 C13 C17 N4 177.8(5) . . . . ?
C14 C13 C17 C18 -179.7(4) . . . . ?
C12 C13 C17 C18 -0.8(7) . . . . ?
C7 N3 C18 C10 -1.9(7) . . . . ?
Cd1 N3 C18 C10 -175.7(4) . . . . ?
C7 N3 C18 C17 178.9(4) . . . . ?
Cd1 N3 C18 C17 5.1(6) . . . . ?
C9 C10 C18 N3 0.3(7) . . . . ?
C11 C10 C18 N3 -179.8(5) . . . . ?
C9 C10 C18 C17 179.5(5) . . . . ?
C11 C10 C18 C17 -0.6(7) . . . . ?
N4 C17 C18 N3 2.0(7) . . . . ?
C13 C17 C18 N3 -179.3(4) . . . . ?
N4 C17 C18 C10 -177.3(4) . . . . ?
C13 C17 C18 C10 1.4(7) . . . . ?
